data_4345602
loop_
_publ_author_name
'Yoshimura, Takashi'
'Nakaguchi, Masayuki'
'Morimoto, Keisuke'

_publ_section_title
;
 Synthesis, Structures, and Proton Self-Exchange Reaction of
 \m3-Oxido/Hydroxido Bridged Trinuclear Uranyl(VI) Complexes with
 Tridentate Schiff-Base Ligands.
;
_journal_issue 7
_journal_name_full 'Inorganic chemistry'
_journal_page_first 4057
_journal_page_last 4064
_journal_paper_doi 10.1021/acs.inorgchem.6b03175
_journal_volume 56
_journal_year 2017
_chemical_formula_moiety 'C82 H107 Cl2 N4 O13 U3'
_chemical_formula_sum 'C82 H107 Cl2 N4 O13 U3'
_chemical_formula_weight 2141.76
_space_group_crystal_system monoclinic
_space_group_IT_number 14
_space_group_name_Hall '-P 2yn'
_space_group_name_H-M_alt 'P 1 21/n 1'
_symmetry_space_group_name_Hall '-P 2yn'
_symmetry_space_group_name_H-M 'P 1 21/n 1'
_atom_sites_solution_hydrogens geom
_atom_sites_solution_primary direct
_atom_sites_solution_secondary difmap
_cell_angle_alpha 90.0000
_cell_angle_beta 96.273(4)
_cell_angle_gamma 90.0000
_cell_formula_units_Z 4
_cell_length_a 20.122(2)
_cell_length_b 19.3936(19)
_cell_length_c 23.387(2)
_cell_measurement_reflns_used 59487
_cell_measurement_temperature 170
_cell_measurement_theta_max 27.55
_cell_measurement_theta_min 2.99
_cell_volume 9071.9(15)
_computing_cell_refinement 'RAPID AUTO'
_computing_data_collection 'RAPID AUTO (Rigaku, ????)'
_computing_data_reduction 'RAPID AUTO'
_computing_molecular_graphics 'CrystalStructure 4.1'
_computing_publication_material 'CrystalStructure 4.1 (Rigaku, 2014)'
_computing_structure_refinement 'SHELXL97 (Sheldrick, 2008)'
_computing_structure_solution 'SIR92 (Altomare, et al., 1994)'
_diffrn_ambient_temperature 170
_diffrn_detector_area_resol_mean 10.000
_diffrn_measured_fraction_theta_full 0.996
_diffrn_measured_fraction_theta_max 0.996
_diffrn_measurement_device_type 'Rigaku R-AXIS RAPID'
_diffrn_measurement_method \w
_diffrn_radiation_type 'Mo K\a'
_diffrn_radiation_wavelength 0.71075
_diffrn_reflns_av_R_equivalents 0.1193
_diffrn_reflns_Laue_measured_fraction_full 0.000
_diffrn_reflns_Laue_measured_fraction_max 0.000
_diffrn_reflns_limit_h_max 26
_diffrn_reflns_limit_h_min -26
_diffrn_reflns_limit_k_max 25
_diffrn_reflns_limit_k_min -25
_diffrn_reflns_limit_l_max 30
_diffrn_reflns_limit_l_min -30
_diffrn_reflns_number 86549
_diffrn_reflns_point_group_measured_fraction_full 0.000
_diffrn_reflns_point_group_measured_fraction_max 0.000
_diffrn_reflns_theta_full 27.490
_diffrn_reflns_theta_max 27.490
_diffrn_reflns_theta_min 2.990
_diffrn_standards_number 0
_exptl_absorpt_coefficient_mu 5.459
_exptl_absorpt_correction_T_max 0.309
_exptl_absorpt_correction_T_min 0.039
_exptl_absorpt_correction_type multi-scan
_exptl_absorpt_process_details 'ABSCOR (Rigaku, 1995)'
_exptl_crystal_colour red
_exptl_crystal_density_diffrn 1.568
_exptl_crystal_density_method 'not measured'
_exptl_crystal_description block
_exptl_crystal_F_000 4164.00
_exptl_crystal_size_max 0.560
_exptl_crystal_size_mid 0.270
_exptl_crystal_size_min 0.215
_refine_diff_density_max 5.92
_refine_diff_density_min -1.87
_refine_ls_extinction_method none
_refine_ls_goodness_of_fit_ref 1.028
_refine_ls_hydrogen_treatment constr
_refine_ls_number_parameters 910
_refine_ls_number_reflns 20712
_refine_ls_number_restraints 10
_refine_ls_R_factor_all 0.1324
_refine_ls_R_factor_gt 0.0884
_refine_ls_shift/su_max 0.002
_refine_ls_structure_factor_coef Fsqd
_refine_ls_weighting_details 'w = 1/[\s^2^(Fo^2^)+(0.1046P)^2^+96.5626P] where P=(Fo^2^+2Fc^2^)/3'
_refine_ls_weighting_scheme calc
_refine_ls_wR_factor_gt 0.2209
_refine_ls_wR_factor_ref 0.2455
_reflns_number_gt 12863
_reflns_number_total 20712
_reflns_threshold_expression F^2^>2.0\s(F^2^)
_cod_data_source_file ic6b03175_si_002.cif
_cod_data_source_block Et3NH[1]
_cod_original_cell_volume 9071.7(16)
_cod_database_code 4345602

loop_
_symmetry_equiv_pos_site_id
_space_group_symop_operation_xyz
1 +X,+Y,+Z
2 1/2-X,1/2+Y,1/2-Z
3 -X,-Y,-Z
4 1/2+X,1/2-Y,1/2+Z

loop_
_atom_site_label
_atom_site_type_symbol
_atom_site_fract_x
_atom_site_fract_y
_atom_site_fract_z
_atom_site_U_iso_or_equiv
_atom_site_adp_type
_atom_site_occupancy
_atom_site_site_symmetry_multiplicity
_atom_site_calc_flag
_atom_site_refinement_flags
U1 U 0.71762(3) 0.39808(3) 0.21134(2) 0.05290(16) Uani 1 4 d .
U2 U 0.69826(3) 0.51821(3) 0.07389(2) 0.04783(15) Uani 1 4 d .
U3 U 0.87902(3) 0.45473(3) 0.13888(2) 0.05017(16) Uani 1 4 d .
Cl1 Cl 0.7525(5) 0.2896(4) 0.0370(3) 0.149(3) Uani 1 4 d .
Cl2 Cl 0.8270(8) 0.2966(8) -0.0618(6) 0.259(7) Uani 1 4 d .
O1 O 0.7613(4) 0.4233(4) 0.1214(4) 0.048(2) Uani 1 4 d .
O2 O 0.7417(5) 0.4803(5) 0.2366(4) 0.057(2) Uani 1 4 d .
O3 O 0.6940(5) 0.3142(5) 0.1856(4) 0.066(3) Uani 1 4 d .
O4 O 0.8379(5) 0.3760(5) 0.2086(4) 0.060(2) Uani 1 4 d .
O5 O 0.6502(5) 0.3949(5) 0.2801(4) 0.063(3) Uani 1 4 d .
O6 O 0.7216(5) 0.5762(5) 0.1318(4) 0.053(2) Uani 1 4 d .
O7 O 0.6739(5) 0.4590(5) 0.0160(4) 0.057(2) Uani 1 4 d .
O8 O 0.6368(4) 0.4520(4) 0.1406(4) 0.051(2) Uani 1 4 d .
O9 O 0.6802(4) 0.6084(4) 0.0171(4) 0.052(2) Uani 1 4 d .
O10 O 0.8583(5) 0.5249(4) 0.1835(4) 0.055(2) Uani 1 4 d .
O11 O 0.9015(5) 0.3866(5) 0.0934(4) 0.061(3) Uani 1 4 d .
O12 O 0.8147(5) 0.5089(5) 0.0557(4) 0.053(2) Uani 1 4 d .
O13 O 0.9817(5) 0.4603(5) 0.1807(4) 0.054(2) Uani 1 4 d .
N1 N 0.7816(6) 0.3530(6) 0.3031(5) 0.056(3) Uani 1 4 d .
N2 N 0.5765(6) 0.5511(6) 0.0711(4) 0.051(3) Uani 1 4 d .
N3 N 0.9431(6) 0.5409(6) 0.0855(5) 0.055(3) Uani 1 4 d .
N4 N 0.7952(8) 0.6214(7) 0.2591(6) 0.075(4) Uani 1 4 d .
C1 C 0.8671(7) 0.3247(8) 0.2422(6) 0.060(4) Uani 1 4 d .
C2 C 0.9211(8) 0.2861(8) 0.2288(6) 0.062(4) Uani 1 4 d .
C3 C 0.9488(9) 0.2357(9) 0.2646(6) 0.077(5) Uani 1 4 d .
C4 C 0.9225(9) 0.2229(10) 0.3156(8) 0.086(5) Uani 1 4 d .
C5 C 0.8682(9) 0.2587(8) 0.3308(6) 0.065(4) Uani 1 4 d .
C6 C 0.8372(7) 0.3104(8) 0.2934(6) 0.057(3) Uani 1 4 d .
C7 C 0.7716(8) 0.3701(8) 0.3536(6) 0.064(4) Uani 1 4 d .
C8 C 0.7161(8) 0.4123(8) 0.3683(6) 0.062(4) Uani 1 4 d .
C9 C 0.7251(9) 0.4446(8) 0.4249(7) 0.067(4) Uani 1 4 d .
C10 C 0.6770(9) 0.4872(10) 0.4433(7) 0.075(5) Uani 1 4 d .
C11 C 0.6183(9) 0.4957(10) 0.4057(8) 0.081(5) Uani 1 4 d .
C12 C 0.6051(8) 0.4645(11) 0.3506(7) 0.079(5) Uani 1 4 d .
C13 C 0.6570(7) 0.4209(8) 0.3321(6) 0.055(3) Uani 1 4 d .
C14 C 0.6866(10) 0.5235(10) 0.5021(8) 0.081(5) Uani 1 4 d .
C15 C 0.7543(12) 0.5082(12) 0.5356(8) 0.111(8) Uani 1 4 d .
C16 C 0.6336(13) 0.5028(14) 0.5362(9) 0.121(8) Uani 1 4 d .
C17 C 0.6849(18) 0.5998(12) 0.4880(12) 0.156(12) Uani 1 4 d .
C18 C 0.5397(9) 0.4793(14) 0.3143(9) 0.100(7) Uani 1 4 d .
C19 C 0.5049(10) 0.4092(13) 0.2952(10) 0.110(7) Uani 1 4 d .
C20 C 0.5513(11) 0.5156(12) 0.2607(8) 0.103(7) Uani 1 4 d .
C21 C 0.4907(12) 0.5243(16) 0.3458(10) 0.137(10) Uani 1 4 d .
C22 C 0.5697(7) 0.4444(7) 0.1249(6) 0.055(3) Uani 1 4 d .
C23 C 0.5350(9) 0.3874(8) 0.1425(7) 0.070(4) Uani 1 4 d .
C24 C 0.4673(8) 0.3839(9) 0.1266(8) 0.073(4) Uani 1 4 d .
C25 C 0.4343(8) 0.4334(9) 0.0921(6) 0.065(4) Uani 1 4 d .
C26 C 0.4679(7) 0.4899(8) 0.0734(6) 0.058(4) Uani 1 4 d .
C27 C 0.5373(7) 0.4967(7) 0.0889(5) 0.049(3) Uani 1 4 d .
C28 C 0.5483(7) 0.6090(7) 0.0554(6) 0.054(3) Uani 1 4 d .
C29 C 0.5801(7) 0.6682(7) 0.0328(5) 0.053(3) Uani 1 4 d .
C30 C 0.5425(8) 0.7317(8) 0.0261(6) 0.059(4) Uani 1 4 d .
C31 C 0.5668(9) 0.7892(8) 0.0058(6) 0.066(4) Uani 1 4 d .
C32 C 0.6321(9) 0.7884(8) -0.0093(6) 0.066(4) Uani 1 4 d .
C33 C 0.6737(8) 0.7296(7) -0.0038(6) 0.054(3) Uani 1 4 d .
C34 C 0.6459(8) 0.6686(7) 0.0159(5) 0.056(4) Uani 1 4 d .
C35 C 0.5272(10) 0.8559(10) -0.0039(10) 0.095(6) Uani 1 4 d .
C36 C 0.5651(13) 0.9172(9) 0.0340(11) 0.116(8) Uani 1 4 d .
C37 C 0.4593(11) 0.8504(9) 0.0195(10) 0.106(7) Uani 1 4 d .
C38 C 0.5201(14) 0.8793(12) -0.0652(9) 0.125(9) Uani 1 4 d .
C39 C 0.7444(9) 0.7303(7) -0.0225(7) 0.072(5) Uani 1 4 d .
C40 C 0.7953(9) 0.7106(10) 0.0283(8) 0.082(5) Uani 1 4 d .
C41 C 0.7474(9) 0.6843(8) -0.0748(7) 0.071(4) Uani 1 4 d .
C42 C 0.7645(10) 0.8055(9) -0.0397(9) 0.088(6) Uani 1 4 d .
C43 C 0.8495(8) 0.5277(7) 0.0127(6) 0.060(4) Uani 1 4 d .
C44 C 0.8226(8) 0.5252(7) -0.0455(6) 0.059(4) Uani 1 4 d .
C45 C 0.8614(8) 0.5470(8) -0.0877(6) 0.063(4) Uani 1 4 d .
C46 C 0.9259(8) 0.5698(9) -0.0753(7) 0.068(4) Uani 1 4 d .
C47 C 0.9545(7) 0.5705(7) -0.0172(6) 0.055(3) Uani 1 4 d .
C48 C 0.9167(8) 0.5482(7) 0.0259(6) 0.055(3) Uani 1 4 d .
C49 C 0.9917(8) 0.5778(9) 0.1056(6) 0.063(4) Uani 1 4 d .
C50 C 1.0248(8) 0.5740(9) 0.1650(6) 0.066(4) Uani 1 4 d .
C51 C 1.0694(9) 0.6291(8) 0.1853(8) 0.079(5) Uani 1 4 d .
C52 C 1.1066(9) 0.6263(10) 0.2364(8) 0.076(5) Uani 1 4 d .
C53 C 1.1042(9) 0.5642(11) 0.2683(7) 0.080(5) Uani 1 4 d .
C54 C 1.0646(8) 0.5095(9) 0.2522(7) 0.069(4) Uani 1 4 d .
C55 C 1.0246(7) 0.5138(8) 0.1996(6) 0.058(4) Uani 1 4 d .
C56 C 1.1493(12) 0.6868(16) 0.2605(10) 0.122(9) Uani 1 4 d .
C57 C 1.1597(18) 0.7424(14) 0.2107(14) 0.193(17) Uani 1 4 d .
C58 C 1.2183(11) 0.6639(15) 0.2856(13) 0.155(13) Uani 1 4 d .
C59 C 1.1133(12) 0.7240(16) 0.3046(14) 0.185(16) Uani 1 4 d .
C60 C 1.0666(9) 0.4444(12) 0.2894(7) 0.085(6) Uani 1 4 d .
C61 C 1.1161(11) 0.4464(14) 0.3427(8) 0.121(9) Uani 1 4 d .
C62 C 0.9985(10) 0.4319(13) 0.3112(8) 0.105(7) Uani 1 4 d .
C63 C 1.0851(9) 0.3839(10) 0.2547(8) 0.084(5) Uani 1 4 d .
C64 C 0.8509(14) 0.622(2) 0.294(2) 0.26(3) Uani 1 4 d .
C65 C 0.8438(18) 0.5525(18) 0.3346(13) 0.168(16) Uani 1 4 d .
C66 C 0.7244(14) 0.6271(14) 0.2789(9) 0.129(10) Uani 1 4 d .
C67 C 0.7148(17) 0.6697(16) 0.3252(12) 0.162(12) Uani 1 4 d .
C68 C 0.8029(14) 0.6872(14) 0.2204(12) 0.124(8) Uiso 1 4 d .
C69 C 0.8586(12) 0.6944(11) 0.1929(11) 0.112(7) Uani 1 4 d .
C70 C 0.7873(17) 0.3386(13) -0.0143(10) 0.143(11) Uani 1 4 d .
C71 C 0.6211(16) 0.2909(18) -0.1143(15) 0.172(12) Uani 1 4 d .
C72 C 0.6128(15) 0.3558(19) -0.1590(12) 0.143(11) Uani 1 4 d .
C73 C 0.6663(15) 0.4082(18) -0.1538(13) 0.141(11) Uani 1 4 d .
C74 C 0.6607(11) 0.4584(14) -0.1997(12) 0.112(8) Uani 1 4 d .
C75 C 0.7108(14) 0.5065(17) -0.2004(19) 0.177(16) Uani 1 4 d .
C76 C 0.7054(15) 0.560(2) -0.2455(19) 0.201(18) Uani 1 4 d .
C77 C 1.096(2) 0.223(3) 0.158(2) 0.24(2) Uiso 1 4 d .
C78 C 1.034(2) 0.235(2) 0.119(2) 0.217(17) Uiso 1 4 d .
C79 C 1.035(3) 0.233(3) 0.055(2) 0.20(3) Uiso 0.5 4 d .
C80 C 0.994(4) 0.207(4) 0.067(2) 0.27(5) Uiso 0.5 4 d .
C81 C 1.018(3) 0.173(3) 0.016(3) 0.17(3) Uiso 0.5 4 d .
C82 C 0.981(3) 0.235(3) 0.007(2) 0.134(18) Uiso 0.5 4 d .
C83 C 0.988(4) 0.190(4) -0.044(2) 0.36(4) Uiso 1 4 d .
C84 C 1.042(3) 0.206(4) -0.081(3) 0.35(4) Uiso 1 4 d .
H1 H 0.79582 0.58269 0.23569 0.0903 Uiso 1 4 calc R
H2 H 0.93933 0.29489 0.19378 0.0749 Uiso 1 4 calc R
H3 H 0.9858 0.20983 0.25443 0.0920 Uiso 1 4 calc R
H4 H 0.9424 0.18845 0.34083 0.1031 Uiso 1 4 calc R
H5 H 0.85116 0.249 0.36629 0.0784 Uiso 1 4 calc R
H6 H 0.80262 0.35426 0.38434 0.0774 Uiso 1 4 calc R
H7 H 0.76491 0.43613 0.44963 0.0807 Uiso 1 4 calc R
H8 H 0.58456 0.52468 0.41809 0.0967 Uiso 1 4 calc R
H9 H 0.7597 0.53638 0.57064 0.1337 Uiso 1 4 calc R
H10 H 0.78992 0.51923 0.51173 0.1337 Uiso 1 4 calc R
H11 H 0.75668 0.45929 0.54607 0.1337 Uiso 1 4 calc R
H12 H 0.59012 0.51576 0.51604 0.1455 Uiso 1 4 calc R
H13 H 0.63979 0.52596 0.57368 0.1455 Uiso 1 4 calc R
H14 H 0.63511 0.45273 0.54195 0.1455 Uiso 1 4 calc R
H15 H 0.69326 0.62651 0.52361 0.1867 Uiso 1 4 calc R
H16 H 0.6409 0.61189 0.46838 0.1867 Uiso 1 4 calc R
H17 H 0.71946 0.61028 0.46283 0.1867 Uiso 1 4 calc R
H18 H 0.53429 0.38237 0.27294 0.1325 Uiso 1 4 calc R
H19 H 0.46265 0.41858 0.27139 0.1325 Uiso 1 4 calc R
H20 H 0.49586 0.38304 0.32935 0.1325 Uiso 1 4 calc R
H21 H 0.57895 0.48681 0.23827 0.1232 Uiso 1 4 calc R
H22 H 0.57434 0.55934 0.27023 0.1232 Uiso 1 4 calc R
H23 H 0.50832 0.52482 0.23804 0.1232 Uiso 1 4 calc R
H24 H 0.4489 0.53078 0.32073 0.1638 Uiso 1 4 calc R
H25 H 0.51116 0.56934 0.3553 0.1638 Uiso 1 4 calc R
H26 H 0.48132 0.50111 0.38129 0.1638 Uiso 1 4 calc R
H27 H 0.55751 0.35193 0.16503 0.0841 Uiso 1 4 calc R
H28 H 0.44259 0.3463 0.13958 0.0874 Uiso 1 4 calc R
H29 H 0.3877 0.4287 0.08102 0.0782 Uiso 1 4 calc R
H30 H 0.44423 0.52403 0.05021 0.0699 Uiso 1 4 calc R
H31 H 0.50187 0.6129 0.05919 0.0653 Uiso 1 4 calc R
H32 H 0.49828 0.73232 0.03672 0.0714 Uiso 1 4 calc R
H33 H 0.64934 0.82951 -0.02398 0.0787 Uiso 1 4 calc R
H34 H 0.57067 0.90388 0.07467 0.1389 Uiso 1 4 calc R
H35 H 0.53841 0.95954 0.02932 0.1389 Uiso 1 4 calc R
H36 H 0.60908 0.92535 0.02095 0.1389 Uiso 1 4 calc R
H37 H 0.46606 0.84064 0.06081 0.1273 Uiso 1 4 calc R
H38 H 0.4333 0.81308 -0.00036 0.1273 Uiso 1 4 calc R
H39 H 0.43508 0.89404 0.01296 0.1273 Uiso 1 4 calc R
H40 H 0.49901 0.92494 -0.06795 0.1500 Uiso 1 4 calc R
H41 H 0.4922 0.84645 -0.08889 0.1500 Uiso 1 4 calc R
H42 H 0.56433 0.88195 -0.07888 0.1500 Uiso 1 4 calc R
H43 H 0.78464 0.66474 0.04224 0.0984 Uiso 1 4 calc R
H44 H 0.79355 0.74439 0.05925 0.0984 Uiso 1 4 calc R
H45 H 0.84025 0.7102 0.01586 0.0984 Uiso 1 4 calc R
H46 H 0.71587 0.7013 -0.10658 0.0846 Uiso 1 4 calc R
H47 H 0.73533 0.637 -0.06523 0.0846 Uiso 1 4 calc R
H48 H 0.79275 0.68479 -0.08628 0.0846 Uiso 1 4 calc R
H49 H 0.765 0.83587 -0.00622 0.1058 Uiso 1 4 calc R
H50 H 0.73193 0.82262 -0.07067 0.1058 Uiso 1 4 calc R
H51 H 0.80905 0.80458 -0.05297 0.1058 Uiso 1 4 calc R
H52 H 0.77841 0.50867 -0.05577 0.0713 Uiso 1 4 calc R
H53 H 0.84243 0.54613 -0.12675 0.0752 Uiso 1 4 calc R
H54 H 0.9509 0.58489 -0.10517 0.0815 Uiso 1 4 calc R
H55 H 0.99912 0.58593 -0.00767 0.0659 Uiso 1 4 calc R
H56 H 1.00829 0.61069 0.08057 0.0755 Uiso 1 4 calc R
H57 H 1.07246 0.66856 0.16173 0.0946 Uiso 1 4 calc R
H58 H 1.13235 0.56073 0.30357 0.0958 Uiso 1 4 calc R
H59 H 1.17992 0.71965 0.17947 0.2312 Uiso 1 4 calc R
H60 H 1.18917 0.77948 0.2268 0.2312 Uiso 1 4 calc R
H61 H 1.1163 0.76185 0.19578 0.2312 Uiso 1 4 calc R
H62 H 1.21422 0.6307 0.31664 0.1861 Uiso 1 4 calc R
H63 H 1.24401 0.70395 0.3009 0.1861 Uiso 1 4 calc R
H64 H 1.24127 0.64203 0.25548 0.1861 Uiso 1 4 calc R
H65 H 1.13947 0.76426 0.31889 0.2219 Uiso 1 4 calc R
H66 H 1.10768 0.69281 0.33671 0.2219 Uiso 1 4 calc R
H67 H 1.0693 0.73907 0.2869 0.2219 Uiso 1 4 calc R
H68 H 1.10473 0.48425 0.36758 0.1448 Uiso 1 4 calc R
H69 H 1.16123 0.45351 0.33168 0.1448 Uiso 1 4 calc R
H70 H 1.11458 0.40258 0.36346 0.1448 Uiso 1 4 calc R
H71 H 0.9644 0.42571 0.2784 0.1259 Uiso 1 4 calc R
H72 H 0.98686 0.47156 0.33406 0.1259 Uiso 1 4 calc R
H73 H 1.00081 0.39031 0.33522 0.1259 Uiso 1 4 calc R
H74 H 1.12872 0.39217 0.24111 0.1006 Uiso 1 4 calc R
H75 H 1.05125 0.37764 0.22168 0.1006 Uiso 1 4 calc R
H76 H 1.08728 0.34237 0.27871 0.1006 Uiso 1 4 calc R
H77 H 0.8547 0.66454 0.31725 0.3141 Uiso 1 4 calc R
H78 H 0.89025 0.61838 0.27195 0.3141 Uiso 1 4 calc R
H79 H 0.84133 0.51114 0.3104 0.2018 Uiso 1 4 calc R
H80 H 0.80305 0.55621 0.35385 0.2018 Uiso 1 4 calc R
H81 H 0.88275 0.54941 0.36349 0.2018 Uiso 1 4 calc R
H82 H 0.69369 0.64294 0.24547 0.1551 Uiso 1 4 calc R
H83 H 0.71006 0.58005 0.28846 0.1551 Uiso 1 4 calc R
H84 H 0.72873 0.71677 0.31698 0.1949 Uiso 1 4 calc R
H85 H 0.74147 0.65265 0.35985 0.1949 Uiso 1 4 calc R
H86 H 0.66736 0.66968 0.3313 0.1949 Uiso 1 4 calc R
H87 H 0.76382 0.68848 0.19085 0.1490 Uiso 1 4 calc R
H88 H 0.7999 0.72827 0.24512 0.1490 Uiso 1 4 calc R
H89 H 0.86213 0.65525 0.16695 0.1340 Uiso 1 4 calc R
H90 H 0.89816 0.6959 0.2213 0.1340 Uiso 1 4 calc R
H91 H 0.85556 0.73733 0.17066 0.1340 Uiso 1 4 calc R
H92 H 0.75104 0.36592 -0.03559 0.1719 Uiso 1 4 calc R
H93 H 0.81901 0.37171 0.00609 0.1719 Uiso 1 4 calc R
H94 H 0.62371 0.3081 -0.0747 0.2062 Uiso 1 4 calc R
H95 H 0.66207 0.26551 -0.11966 0.2062 Uiso 1 4 calc R
H96 H 0.58249 0.26011 -0.12165 0.2062 Uiso 1 4 calc R
H97 H 0.60908 0.33711 -0.19859 0.1713 Uiso 1 4 calc R
H98 H 0.57007 0.37918 -0.15413 0.1713 Uiso 1 4 calc R
H99 H 0.66556 0.43264 -0.11667 0.1696 Uiso 1 4 calc R
H100 H 0.71001 0.38463 -0.15299 0.1696 Uiso 1 4 calc R
H101 H 0.6574 0.43301 -0.23663 0.1341 Uiso 1 4 calc R
H102 H 0.61801 0.48346 -0.19844 0.1341 Uiso 1 4 calc R
H103 H 0.75305 0.48122 -0.20319 0.2129 Uiso 1 4 calc R
H104 H 0.71535 0.53017 -0.16265 0.2129 Uiso 1 4 calc R
H105 H 0.74724 0.58666 -0.24333 0.2407 Uiso 1 4 calc R
H106 H 0.66846 0.5917 -0.23954 0.2407 Uiso 1 4 calc R
H107 H 0.69686 0.53879 -0.28342 0.2407 Uiso 1 4 calc R

loop_
_atom_site_aniso_label
_atom_site_aniso_U_11
_atom_site_aniso_U_22
_atom_site_aniso_U_33
_atom_site_aniso_U_12
_atom_site_aniso_U_13
_atom_site_aniso_U_23
U1 0.0554(3) 0.0558(3) 0.0448(3) -0.0003(2) -0.0069(2) 0.0081(2)
U2 0.0511(3) 0.0493(3) 0.0405(3) 0.0036(2) -0.0066(2) 0.0030(2)
U3 0.0506(3) 0.0566(3) 0.0412(3) 0.0037(2) -0.0045(2) 0.0027(2)
Cl1 0.212(8) 0.100(5) 0.130(5) -0.010(5) 0.004(5) -0.001(4)
Cl2 0.322(17) 0.265(15) 0.205(11) 0.102(13) 0.103(11) 0.018(10)
O1 0.047(5) 0.046(5) 0.047(5) 0.007(4) -0.013(4) 0.004(4)
O2 0.054(6) 0.066(6) 0.048(5) -0.002(5) -0.003(4) 0.018(5)
O3 0.078(7) 0.059(6) 0.057(6) -0.007(5) -0.005(5) 0.010(5)
O4 0.055(6) 0.067(6) 0.059(6) 0.007(5) 0.004(5) 0.007(5)
O5 0.071(7) 0.062(6) 0.054(6) -0.006(5) -0.001(5) -0.001(5)
O6 0.058(6) 0.051(5) 0.046(5) -0.009(4) -0.014(4) -0.008(4)
O7 0.063(6) 0.054(5) 0.048(5) -0.002(4) -0.020(4) 0.001(4)
O8 0.051(5) 0.049(5) 0.050(5) -0.001(4) -0.011(4) 0.013(4)
O9 0.047(5) 0.047(5) 0.059(5) 0.007(4) -0.001(4) -0.002(4)
O10 0.058(6) 0.047(5) 0.057(5) 0.004(4) -0.003(5) -0.002(4)
O11 0.071(7) 0.054(6) 0.057(5) 0.018(5) -0.000(5) -0.001(4)
O12 0.055(6) 0.055(5) 0.048(5) 0.000(4) -0.002(4) 0.004(4)
O13 0.051(5) 0.068(6) 0.044(5) 0.007(5) 0.004(4) 0.005(4)
N1 0.052(7) 0.062(7) 0.051(6) 0.005(5) -0.004(5) 0.011(6)
N2 0.052(7) 0.058(7) 0.041(5) -0.001(5) -0.007(5) -0.006(5)
N3 0.052(7) 0.070(7) 0.041(6) 0.012(6) -0.000(5) 0.003(5)
N4 0.094(11) 0.053(7) 0.077(9) -0.006(7) 0.001(8) -0.017(7)
C1 0.055(9) 0.069(9) 0.054(8) 0.004(7) -0.001(7) 0.014(7)
C2 0.077(11) 0.065(9) 0.044(7) 0.010(8) -0.001(7) 0.006(7)
C3 0.095(13) 0.085(12) 0.050(8) 0.016(10) 0.006(8) 0.019(8)
C4 0.084(13) 0.096(13) 0.074(11) 0.023(10) -0.009(10) 0.038(10)
C5 0.084(11) 0.061(9) 0.049(8) 0.013(8) -0.000(8) 0.017(7)
C6 0.052(8) 0.068(9) 0.048(7) -0.007(7) -0.005(6) 0.002(7)
C7 0.082(11) 0.062(9) 0.046(8) 0.017(8) -0.006(7) 0.013(7)
C8 0.066(10) 0.059(9) 0.058(8) 0.005(7) -0.000(7) 0.008(7)
C9 0.082(11) 0.060(9) 0.058(9) -0.002(8) -0.005(8) -0.003(7)
C10 0.084(12) 0.085(12) 0.054(9) -0.007(10) -0.002(8) 0.007(8)
C11 0.062(11) 0.106(14) 0.072(11) 0.020(9) -0.002(9) 0.010(10)
C12 0.055(10) 0.128(16) 0.052(8) -0.013(10) -0.001(7) -0.020(9)
C13 0.043(8) 0.069(9) 0.053(8) -0.014(7) 0.006(6) 0.011(7)
C14 0.096(14) 0.079(12) 0.068(10) 0.011(10) 0.004(10) -0.007(9)
C15 0.14(2) 0.114(17) 0.070(11) 0.037(14) -0.032(12) -0.040(12)
C16 0.13(2) 0.16(2) 0.076(13) -0.010(17) 0.025(14) -0.029(14)
C17 0.25(4) 0.086(17) 0.12(2) -0.003(19) -0.01(2) -0.015(15)
C18 0.047(10) 0.17(2) 0.083(13) 0.002(12) -0.004(9) -0.014(14)
C19 0.064(12) 0.15(2) 0.115(17) -0.011(13) 0.005(11) -0.036(15)
C20 0.103(16) 0.133(18) 0.066(11) 0.044(13) -0.017(11) -0.004(12)
C21 0.085(16) 0.22(3) 0.098(16) 0.053(18) -0.001(13) 0.012(18)
C22 0.060(9) 0.049(8) 0.054(8) 0.002(6) -0.007(7) -0.006(6)
C23 0.082(12) 0.051(8) 0.074(10) -0.011(8) -0.006(9) 0.015(8)
C24 0.057(10) 0.076(11) 0.084(11) -0.018(8) 0.001(8) 0.004(9)
C25 0.056(9) 0.079(10) 0.057(8) -0.003(8) -0.014(7) -0.000(8)
C26 0.052(8) 0.078(10) 0.043(7) -0.001(7) -0.008(6) -0.005(7)
C27 0.058(8) 0.048(7) 0.040(6) 0.002(6) -0.002(6) -0.004(6)
C28 0.047(8) 0.065(9) 0.049(7) 0.008(7) -0.001(6) -0.004(7)
C29 0.065(9) 0.049(7) 0.042(7) 0.004(6) -0.007(6) -0.009(6)
C30 0.061(9) 0.065(9) 0.050(7) 0.014(7) -0.004(7) -0.004(7)
C31 0.089(12) 0.048(8) 0.056(8) 0.013(8) -0.011(8) 0.008(7)
C32 0.090(12) 0.053(8) 0.055(8) 0.001(8) 0.015(8) 0.002(7)
C33 0.069(10) 0.043(7) 0.048(7) 0.009(6) -0.005(7) 0.008(6)
C34 0.080(10) 0.046(7) 0.037(6) 0.013(7) -0.015(7) -0.001(6)
C35 0.080(13) 0.089(14) 0.112(15) 0.035(10) -0.000(11) 0.017(12)
C36 0.17(2) 0.047(10) 0.14(2) 0.019(12) 0.026(17) -0.016(11)
C37 0.113(17) 0.058(11) 0.144(19) 0.031(10) -0.001(15) 0.016(12)
C38 0.18(2) 0.098(16) 0.093(15) 0.042(15) -0.021(15) 0.044(13)
C39 0.096(13) 0.039(7) 0.076(10) 0.004(7) -0.011(9) 0.016(7)
C40 0.067(11) 0.086(12) 0.089(12) -0.007(9) -0.009(9) 0.003(10)
C41 0.087(12) 0.051(8) 0.075(10) 0.012(8) 0.013(9) 0.013(8)
C42 0.082(13) 0.085(12) 0.100(14) 0.016(10) 0.023(11) 0.028(11)
C43 0.075(11) 0.053(8) 0.051(8) 0.007(7) 0.003(8) 0.003(7)
C44 0.068(10) 0.052(8) 0.057(8) 0.006(7) 0.002(7) -0.009(7)
C45 0.074(11) 0.067(9) 0.046(7) 0.030(8) 0.005(7) 0.012(7)
C46 0.069(11) 0.077(10) 0.060(9) 0.038(9) 0.018(8) 0.017(8)
C47 0.053(8) 0.062(8) 0.051(7) 0.015(7) 0.009(6) 0.009(7)
C48 0.066(9) 0.052(8) 0.047(7) 0.017(7) 0.003(7) 0.009(6)
C49 0.059(9) 0.077(10) 0.051(8) -0.002(8) -0.004(7) 0.001(7)
C50 0.070(10) 0.078(10) 0.050(8) -0.008(8) 0.001(7) -0.016(8)
C51 0.083(12) 0.049(8) 0.103(13) -0.004(8) 0.003(10) -0.024(9)
C52 0.071(11) 0.078(11) 0.076(11) -0.004(9) -0.005(9) -0.033(10)
C53 0.069(11) 0.112(15) 0.055(9) -0.007(10) -0.012(8) -0.017(10)
C54 0.068(10) 0.081(11) 0.056(9) -0.011(8) -0.005(8) -0.013(8)
C55 0.049(8) 0.082(10) 0.040(7) -0.001(7) -0.002(6) -0.014(7)
C56 0.093(17) 0.17(3) 0.099(15) -0.021(16) 0.006(13) -0.059(17)
C57 0.28(4) 0.10(2) 0.18(3) -0.10(2) -0.07(3) 0.00(2)
C58 0.080(16) 0.19(3) 0.20(3) -0.044(17) 0.019(17) -0.11(2)
C59 0.108(19) 0.20(3) 0.24(3) -0.025(19) -0.01(2) -0.18(3)
C60 0.060(11) 0.140(18) 0.052(9) -0.013(11) -0.011(8) 0.011(10)
C61 0.097(16) 0.19(3) 0.069(12) -0.024(15) -0.040(11) 0.021(14)
C62 0.079(13) 0.17(2) 0.062(10) -0.019(13) -0.014(10) 0.017(13)
C63 0.078(12) 0.092(13) 0.076(11) 0.006(10) -0.019(9) 0.006(10)
C64 0.09(2) 0.29(5) 0.39(7) 0.02(3) -0.04(3) -0.27(5)
C65 0.21(4) 0.18(3) 0.12(2) -0.11(3) 0.03(2) -0.01(2)
C66 0.17(3) 0.14(2) 0.082(14) 0.056(18) -0.005(15) -0.042(14)
C67 0.19(3) 0.15(3) 0.14(2) -0.01(2) -0.01(2) -0.04(2)
C69 0.118(19) 0.096(15) 0.128(19) -0.007(13) 0.045(15) 0.014(14)
C70 0.23(3) 0.111(19) 0.079(14) -0.01(2) -0.020(18) -0.029(14)
C71 0.16(3) 0.18(3) 0.18(3) 0.01(2) 0.02(2) 0.00(3)
C72 0.13(2) 0.20(3) 0.100(18) 0.03(2) 0.007(17) 0.01(2)
C73 0.11(2) 0.18(3) 0.12(2) 0.05(2) -0.027(17) -0.04(2)
C74 0.078(15) 0.121(19) 0.13(2) 0.008(14) -0.014(14) -0.021(16)
C75 0.080(19) 0.13(2) 0.31(5) -0.003(17) -0.03(2) 0.01(3)
C76 0.09(2) 0.20(4) 0.31(5) 0.00(2) 0.03(3) 0.08(4)

loop_
_atom_type_symbol
_atom_type_description
_atom_type_scat_dispersion_real
_atom_type_scat_dispersion_imag
_atom_type_scat_source
C C 0.0033 0.0016
;
International Tables for Crystallography
(Vol. C, Tables 4.2.6.8 and 6.1.1.4)
;
N N 0.0061 0.0033
;
International Tables for Crystallography
(Vol. C, Tables 4.2.6.8 and 6.1.1.4)
;
O O 0.0106 0.0060
;
International Tables for Crystallography
(Vol. C, Tables 4.2.6.8 and 6.1.1.4)
;
U U -9.6767 9.6646
;
International Tables for Crystallography
(Vol. C, Tables 4.2.6.8 and 6.1.1.4)
;
Cl Cl 0.1484 0.1585
;
International Tables for Crystallography
(Vol. C, Tables 4.2.6.8 and 6.1.1.4)
;
H H 0.0000 0.0000
;
International Tables for Crystallography
(Vol. C, Table 6.1.1.4)
;

loop_
_geom_angle_atom_site_label_1
_geom_angle_atom_site_label_2
_geom_angle_atom_site_label_3
_geom_angle
_geom_angle_publ_flag
O1 U1 O2 89.8(4) yes
O1 U1 O3 90.0(4) yes
O1 U1 O4 64.0(3) yes
O1 U1 O5 161.3(3) yes
O1 U1 O8 66.4(3) yes
O1 U1 N1 127.4(3) yes
O2 U1 O3 179.4(5) yes
O2 U1 O4 86.0(4) yes
O2 U1 O5 87.1(4) yes
O2 U1 O8 88.8(4) yes
O2 U1 N1 86.1(4) yes
O3 U1 O4 93.3(4) yes
O3 U1 O5 93.3(4) yes
O3 U1 O8 91.7(4) yes
O3 U1 N1 93.6(4) yes
O4 U1 O5 134.0(3) yes
O4 U1 O8 130.1(3) yes
O4 U1 N1 63.4(4) yes
O5 U1 O8 95.1(3) yes
O5 U1 N1 70.7(4) yes
O8 U1 N1 165.1(4) yes
O1 U2 O6 92.8(3) yes
O1 U2 O7 87.0(3) yes
O1 U2 O8 65.7(3) yes
O1 U2 O9 156.8(3) yes
O1 U2 O12 63.9(3) yes
O1 U2 N2 131.2(3) yes
O6 U2 O7 179.2(4) yes
O6 U2 O8 87.5(4) yes
O6 U2 O9 88.2(4) yes
O6 U2 O12 90.0(4) yes
O6 U2 N2 92.0(4) yes
O7 U2 O8 91.7(4) yes
O7 U2 O9 92.3(4) yes
O7 U2 O12 90.6(4) yes
O7 U2 N2 87.6(4) yes
O8 U2 O9 137.5(3) yes
O8 U2 O12 129.3(3) yes
O8 U2 N2 66.1(3) yes
O9 U2 O12 93.0(3) yes
O9 U2 N2 71.8(3) yes
O12 U2 N2 164.6(3) yes
O1 U3 O4 64.0(3) yes
O1 U3 O10 90.2(4) yes
O1 U3 O11 91.1(4) yes
O1 U3 O12 63.6(3) yes
O1 U3 O13 160.0(3) yes
O1 U3 N3 128.5(3) yes
O4 U3 O10 88.2(4) yes
O4 U3 O11 93.5(4) yes
O4 U3 O12 127.6(3) yes
O4 U3 O13 96.0(3) yes
O4 U3 N3 166.6(3) yes
O10 U3 O11 178.2(4) yes
O10 U3 O12 90.0(4) yes
O10 U3 O13 88.4(4) yes
O10 U3 N3 87.1(4) yes
O11 U3 O12 89.5(4) yes
O11 U3 O13 90.8(4) yes
O11 U3 N3 91.1(4) yes
O12 U3 O13 136.3(3) yes
O12 U3 N3 65.0(3) yes
O13 U3 N3 71.3(3) yes
U1 O1 U2 109.2(3) yes
U1 O1 U3 110.1(3) yes
U2 O1 U3 109.7(3) yes
U1 O4 U3 108.2(4) yes
U1 O4 C1 118.4(9) yes
U3 O4 C1 133.4(9) yes
U1 O5 C13 130.7(9) yes
U1 O8 U2 108.2(3) yes
U1 O8 C22 134.8(8) yes
U2 O8 C22 115.8(8) yes
U2 O9 C34 138.4(8) yes
U2 O12 U3 109.2(4) yes
U2 O12 C43 134.7(8) yes
U3 O12 C43 116.1(8) yes
U3 O13 C55 134.5(8) yes
U1 N1 C6 113.5(8) yes
U1 N1 C7 125.6(10) yes
C6 N1 C7 120.5(12) yes
U2 N2 C27 112.1(8) yes
U2 N2 C28 128.5(10) yes
C27 N2 C28 119.4(12) yes
U3 N3 C48 112.8(8) yes
U3 N3 C49 127.5(9) yes
C48 N3 C49 119.6(12) yes
C64 N4 C66 125(2) yes
C64 N4 C68 102(2) yes
C66 N4 C68 105.3(16) yes
O4 C1 C2 124.4(13) yes
O4 C1 C6 115.7(13) yes
C2 C1 C6 119.9(13) yes
C1 C2 C3 121.9(15) yes
C2 C3 C4 119.3(17) yes
C3 C4 C5 121.6(17) yes
C4 C5 C6 120.1(15) yes
N1 C6 C1 115.5(12) yes
N1 C6 C5 127.2(13) yes
C1 C6 C5 117.1(14) yes
N1 C7 C8 124.9(13) yes
C7 C8 C9 115.7(13) yes
C7 C8 C13 123.4(13) yes
C9 C8 C13 120.9(14) yes
C8 C9 C10 121.3(15) yes
C9 C10 C11 116.7(15) yes
C9 C10 C14 122.0(15) yes
C11 C10 C14 121.3(17) yes
C10 C11 C12 125.3(17) yes
C11 C12 C13 116.7(14) yes
C11 C12 C18 119.5(17) yes
C13 C12 C18 123.7(15) yes
O5 C13 C8 120.9(13) yes
O5 C13 C12 119.8(12) yes
C8 C13 C12 119.1(13) yes
C10 C14 C15 112.8(16) yes
C10 C14 C16 109.7(17) yes
C10 C14 C17 104.7(17) yes
C15 C14 C16 109.4(17) yes
C15 C14 C17 107.4(19) yes
C16 C14 C17 113(2) yes
C12 C18 C19 109.2(19) yes
C12 C18 C20 111.0(16) yes
C12 C18 C21 113.3(17) yes
C19 C18 C20 106.1(17) yes
C19 C18 C21 109.4(17) yes
C20 C18 C21 108(2) yes
O8 C22 C23 121.2(12) yes
O8 C22 C27 117.1(12) yes
C23 C22 C27 121.7(13) yes
C22 C23 C24 118.2(14) yes
C23 C24 C25 121.6(16) yes
C24 C25 C26 121.2(14) yes
C25 C26 C27 119.8(13) yes
N2 C27 C22 118.2(12) yes
N2 C27 C26 124.4(12) yes
C22 C27 C26 117.4(13) yes
N2 C28 C29 126.5(13) yes
C28 C29 C30 118.1(13) yes
C28 C29 C34 124.7(13) yes
C30 C29 C34 117.2(12) yes
C29 C30 C31 123.2(15) yes
C30 C31 C32 118.3(15) yes
C30 C31 C35 124.1(17) yes
C32 C31 C35 117.5(15) yes
C31 C32 C33 123.5(14) yes
C32 C33 C34 117.1(14) yes
C32 C33 C39 121.8(13) yes
C34 C33 C39 121.0(12) yes
O9 C34 C29 118.5(12) yes
O9 C34 C33 120.8(13) yes
C29 C34 C33 120.7(13) yes
C31 C35 C36 109.5(15) yes
C31 C35 C37 111.1(16) yes
C31 C35 C38 113.3(18) yes
C36 C35 C37 103.9(17) yes
C36 C35 C38 106.9(17) yes
C37 C35 C38 111.6(18) yes
C33 C39 C40 109.9(14) yes
C33 C39 C41 110.0(13) yes
C33 C39 C42 110.6(13) yes
C40 C39 C41 113.4(14) yes
C40 C39 C42 105.1(14) yes
C41 C39 C42 107.7(14) yes
O12 C43 C44 122.7(14) yes
O12 C43 C48 118.5(12) yes
C44 C43 C48 118.7(14) yes
C43 C44 C45 119.2(14) yes
C44 C45 C46 122.7(14) yes
C45 C46 C47 118.8(15) yes
C46 C47 C48 119.6(13) yes
N3 C48 C43 115.4(13) yes
N3 C48 C47 123.7(13) yes
C43 C48 C47 120.8(12) yes
N3 C49 C50 125.1(15) yes
C49 C50 C51 118.3(15) yes
C49 C50 C55 123.3(14) yes
C51 C50 C55 117.5(13) yes
C50 C51 C52 122.2(16) yes
C51 C52 C53 116.9(16) yes
C51 C52 C56 122.4(18) yes
C53 C52 C56 120.6(17) yes
C52 C53 C54 124.8(15) yes
C53 C54 C55 117.6(15) yes
C53 C54 C60 120.6(14) yes
C55 C54 C60 121.7(15) yes
O13 C55 C50 118.2(11) yes
O13 C55 C54 120.9(14) yes
C50 C55 C54 120.9(14) yes
C52 C56 C57 111.0(19) yes
C52 C56 C58 112(2) yes
C52 C56 C59 109(2) yes
C57 C56 C58 107(2) yes
C57 C56 C59 106(2) yes
C58 C56 C59 111(2) yes
C54 C60 C61 114.9(18) yes
C54 C60 C62 110.6(16) yes
C54 C60 C63 109.4(14) yes
C61 C60 C62 105.2(15) yes
C61 C60 C63 106.7(17) yes
C62 C60 C63 109.9(18) yes
N4 C64 C65 103(3) yes
N4 C66 C67 119(2) yes
N4 C68 C69 120(2) yes
Cl1 C70 Cl2 117.0(16) yes
C71 C72 C73 117(2) yes
C72 C73 C74 114(2) yes
C73 C74 C75 118(3) yes
C74 C75 C76 119(3) yes
C77 C78 C79 121(4) yes
C77 C78 C80 143(5) yes
C79 C78 C80 41(4) yes
C78 C79 C80 69(4) yes
C78 C79 C81 127(5) yes
C78 C79 C82 132(5) yes
C80 C79 C81 69(5) yes
C80 C79 C82 70(5) yes
C81 C79 C82 57(4) yes
C78 C80 C79 70(5) yes
C78 C80 C81 128(6) yes
C78 C80 C82 131(6) yes
C79 C80 C81 70(5) yes
C79 C80 C82 69(5) yes
C81 C80 C82 56(4) yes
C79 C81 C80 41(4) yes
C79 C81 C82 61(4) yes
C79 C81 C83 116(5) yes
C80 C81 C82 62(4) yes
C80 C81 C83 121(6) yes
C82 C81 C83 62(4) yes
C79 C82 C80 41(4) yes
C79 C82 C81 62(4) yes
C79 C82 C83 118(5) yes
C80 C82 C81 62(4) yes
C80 C82 C83 121(5) yes
C81 C82 C83 62(4) yes
C81 C83 C82 56(4) yes
C81 C83 C84 109(6) yes
C82 C83 C84 118(6) yes

loop_
_geom_bond_atom_site_label_1
_geom_bond_atom_site_label_2
_geom_bond_distance
_geom_bond_publ_flag
U1 O1 2.417(9) yes
U1 O2 1.751(9) yes
U1 O3 1.781(10) yes
U1 O4 2.466(10) yes
U1 O5 2.216(11) yes
U1 O8 2.426(8) yes
U1 N1 2.535(11) yes
U2 O1 2.433(8) yes
U2 O6 1.783(9) yes
U2 O7 1.802(9) yes
U2 O8 2.457(9) yes
U2 O9 2.202(9) yes
U2 O12 2.434(10) yes
U2 N2 2.525(11) yes
U3 O1 2.436(8) yes
U3 O4 2.444(10) yes
U3 O10 1.790(9) yes
U3 O11 1.786(10) yes
U3 O12 2.451(9) yes
U3 O13 2.190(9) yes
U3 N3 2.524(12) yes
Cl1 C70 1.74(3) yes
Cl2 C70 1.65(3) yes
O4 C1 1.360(18) yes
O5 C13 1.310(17) yes
O8 C22 1.368(17) yes
O9 C34 1.355(16) yes
O12 C43 1.338(19) yes
O13 C55 1.390(18) yes
N1 C6 1.430(19) yes
N1 C7 1.264(19) yes
N2 C27 1.408(18) yes
N2 C28 1.293(18) yes
N3 C48 1.442(17) yes
N3 C49 1.261(19) yes
N4 C64 1.31(4) yes
N4 C66 1.55(3) yes
N4 C68 1.58(3) yes
C1 C2 1.38(2) yes
C1 C6 1.42(2) yes
C2 C3 1.36(2) yes
C3 C4 1.38(3) yes
C4 C5 1.37(3) yes
C5 C6 1.43(2) yes
C7 C8 1.45(2) yes
C8 C9 1.46(2) yes
C8 C13 1.39(2) yes
C9 C10 1.37(3) yes
C10 C11 1.40(2) yes
C10 C14 1.54(2) yes
C11 C12 1.42(2) yes
C12 C13 1.45(2) yes
C12 C18 1.51(2) yes
C14 C15 1.52(3) yes
C14 C16 1.46(3) yes
C14 C17 1.52(3) yes
C18 C19 1.57(3) yes
C18 C20 1.48(3) yes
C18 C21 1.56(3) yes
C22 C23 1.39(2) yes
C22 C27 1.430(19) yes
C23 C24 1.38(2) yes
C24 C25 1.38(2) yes
C25 C26 1.38(2) yes
C26 C27 1.41(2) yes
C28 C29 1.44(2) yes
C29 C30 1.44(2) yes
C29 C34 1.42(2) yes
C30 C31 1.32(2) yes
C31 C32 1.40(3) yes
C31 C35 1.52(3) yes
C32 C33 1.41(2) yes
C33 C34 1.408(19) yes
C33 C39 1.53(2) yes
C35 C36 1.62(3) yes
C35 C37 1.53(3) yes
C35 C38 1.50(3) yes
C39 C40 1.53(2) yes
C39 C41 1.52(2) yes
C39 C42 1.58(2) yes
C43 C44 1.41(2) yes
C43 C48 1.41(2) yes
C44 C45 1.39(2) yes
C45 C46 1.37(2) yes
C46 C47 1.42(2) yes
C47 C48 1.40(2) yes
C49 C50 1.48(2) yes
C50 C51 1.44(2) yes
C50 C55 1.42(2) yes
C51 C52 1.34(3) yes
C52 C53 1.42(3) yes
C52 C56 1.52(3) yes
C53 C54 1.35(3) yes
C54 C55 1.40(2) yes
C54 C60 1.53(3) yes
C56 C57 1.62(4) yes
C56 C58 1.51(3) yes
C56 C59 1.51(4) yes
C60 C61 1.51(2) yes
C60 C62 1.53(3) yes
C60 C63 1.49(3) yes
C64 C65 1.67(6) yes
C66 C67 1.39(4) yes
C68 C69 1.36(4) yes
C71 C72 1.63(5) yes
C72 C73 1.48(5) yes
C73 C74 1.44(4) yes
C74 C75 1.38(4) yes
C75 C76 1.48(6) yes
C77 C78 1.48(6) yes
C78 C79 1.49(7) yes
C78 C80 1.49(7) yes
C79 C80 1.04(10) yes
C79 C81 1.50(8) yes
C79 C82 1.48(7) yes
C80 C81 1.50(9) yes
C80 C82 1.49(7) yes
C81 C82 1.41(8) yes
C81 C83 1.50(8) yes
C82 C83 1.50(8) yes
C83 C84 1.49(10) yes
